data_7106236
loop_
_publ_author_name
'I. Ravikumar'
'Subrata Saha'
'Pradyut Ghosh'

_publ_section_title
;
 Dual-host approach for liquid-liquid extraction of potassium
 fluoride/chloride via formation of an integrated 1-D polymeric complex
;
_journal_name_full Chem.Commun.
_journal_page_first 4721
_journal_paper_doi 10.1039/c0cc03469j
_journal_volume 47
_journal_year 2011
_chemical_formula_sum 'C43 H52 F16 N5 O4'
_chemical_formula_weight 1006.88
_chemical_name_systematic
;
?
;
_space_group_IT_number 14
_symmetry_cell_setting monoclinic
_symmetry_space_group_name_Hall '-P 2yn'
_symmetry_space_group_name_H-M 'P 1 21/n 1'
_atom_sites_solution_hydrogens geom
_atom_sites_solution_primary direct
_atom_sites_solution_secondary difmap
_audit_creation_method SHELXL-97
_cell_angle_alpha 90.00
_cell_angle_beta 104.689(2)
_cell_angle_gamma 90.00
_cell_formula_units_Z 4
_cell_length_a 16.3394(11)
_cell_length_b 13.3936(9)
_cell_length_c 23.0429(15)
_cell_measurement_reflns_used 6063
_cell_measurement_temperature 100(2)
_cell_measurement_theta_max 20.34
_cell_measurement_theta_min 2.32
_cell_volume 4878.0(6)
_computing_cell_refinement 'BRUKER APEX II'
_computing_data_collection 'BRUKER APEX II'
_computing_data_reduction 'BRUKER AXS SAINT'
_computing_molecular_graphics 'BRUKER SHELXTL'
_computing_publication_material 'MERCURY 1.4'
_computing_structure_refinement 'SHELXL-97 (Sheldrick, 1997)'
_computing_structure_solution 'SHELXS-97 (Sheldrick, 1990)'
_diffrn_ambient_temperature 100(2)
_diffrn_detector_area_resol_mean 3
_diffrn_measured_fraction_theta_full 0.998
_diffrn_measured_fraction_theta_max 0.998
_diffrn_measurement_device_type 'BRUKER CCD AREA DETECTOR'
_diffrn_measurement_method 'OMEGA SCAN'
_diffrn_radiation_monochromator graphite
_diffrn_radiation_source 'fine-focus sealed tube'
_diffrn_radiation_type MoK\a
_diffrn_radiation_wavelength 0.71073
_diffrn_reflns_av_R_equivalents 0.0322
_diffrn_reflns_av_sigmaI/netI 0.0293
_diffrn_reflns_limit_h_max 18
_diffrn_reflns_limit_h_min -18
_diffrn_reflns_limit_k_max 14
_diffrn_reflns_limit_k_min -14
_diffrn_reflns_limit_l_max 25
_diffrn_reflns_limit_l_min -25
_diffrn_reflns_number 28988
_diffrn_reflns_theta_full 23.15
_diffrn_reflns_theta_max 23.15
_diffrn_reflns_theta_min 1.38
_exptl_absorpt_coefficient_mu 0.129
_exptl_absorpt_correction_T_max 0.9846
_exptl_absorpt_correction_T_min 0.9477
_exptl_absorpt_correction_type multi-scan
_exptl_absorpt_process_details SADABS
_exptl_crystal_colour COLORLESS
_exptl_crystal_density_diffrn 1.368
_exptl_crystal_density_method 'not measured'
_exptl_crystal_description PLATE
_exptl_crystal_F_000 2076
_exptl_crystal_size_max 0.42
_exptl_crystal_size_mid 0.31
_exptl_crystal_size_min 0.12
_refine_diff_density_max 0.806
_refine_diff_density_min -0.276
_refine_diff_density_rms 0.044
_refine_ls_extinction_method none
_refine_ls_goodness_of_fit_ref 1.017
_refine_ls_hydrogen_treatment constr
_refine_ls_matrix_type full
_refine_ls_number_parameters 617
_refine_ls_number_reflns 6895
_refine_ls_number_restraints 0
_refine_ls_restrained_S_all 1.017
_refine_ls_R_factor_all 0.1101
_refine_ls_R_factor_gt 0.0665
_refine_ls_shift/su_max 0.000
_refine_ls_shift/su_mean 0.000
_refine_ls_structure_factor_coef Fsqd
_refine_ls_weighting_details 'calc w=1/[\s^2^(Fo^2^)+(0.1178P)^2^+3.1022P] where P=(Fo^2^+2Fc^2^)/3'
_refine_ls_weighting_scheme calc
_refine_ls_wR_factor_gt 0.1883
_refine_ls_wR_factor_ref 0.2327
_reflns_number_gt 4200
_reflns_number_total 6895
_reflns_threshold_expression >2sigma(I)
_cod_data_source_file c0cc03469j.txt
_cod_data_source_block Complex_1
_cod_depositor_comments
;
The following automatic conversions were performed:

'_exptl_absorpt_correction_type' value 'multi-scan' changed to
'multi-scan' according to the built-in table from CIF Core dictionary
named 'cif_core.dic' version 2.4.1 from 2010-06-29.

Automatic conversion script
Id: cif_fix_values 1646 2011-03-28 12:23:43Z adriana 
;
_cod_original_sg_symbol_H-M P2(1)/n
_cod_database_code 7106236

loop_
_symmetry_equiv_pos_as_xyz
'x, y, z'
'-x+1/2, y+1/2, -z+1/2'
'-x, -y, -z'
'x-1/2, -y-1/2, z-1/2'

loop_
_atom_site_label
_atom_site_type_symbol
_atom_site_fract_x
_atom_site_fract_y
_atom_site_fract_z
_atom_site_U_iso_or_equiv
_atom_site_adp_type
_atom_site_occupancy
_atom_site_symmetry_multiplicity
_atom_site_calc_flag
_atom_site_refinement_flags
_atom_site_disorder_assembly
_atom_site_disorder_group
C1 C 1.0305(2) 0.1364(3) 1.10088(18) 0.0714(11) Uani 1 1 d . . .
H1A H 1.0829 0.1425 1.1320 0.086 Uiso 1 1 calc R . .
H1B H 1.0343 0.0766 1.0779 0.086 Uiso 1 1 calc R . .
C2 C 0.9586(3) 0.1250(3) 1.12979(18) 0.0775(12) Uani 1 1 d . . .
H2A H 0.9669 0.0650 1.1541 0.093 Uiso 1 1 calc R . .
H2B H 0.9581 0.1815 1.1561 0.093 Uiso 1 1 calc R . .
C3 C 0.8173(3) 0.0591(3) 1.0922(2) 0.0786(12) Uani 1 1 d . . .
C4 C 0.7345(3) 0.0669(3) 1.0452(2) 0.0727(11) Uani 1 1 d . . .
C5 C 0.6633(3) 0.0986(4) 1.0608(3) 0.0935(14) Uani 1 1 d . . .
C6 C 0.5864(3) 0.1039(4) 1.0209(4) 0.1108(18) Uani 1 1 d . . .
C7 C 0.5787(3) 0.0771(4) 0.9635(4) 0.1160(19) Uani 1 1 d . . .
C8 C 0.6465(4) 0.0457(4) 0.9458(2) 0.0998(15) Uani 1 1 d . . .
C9 C 0.7238(3) 0.0408(3) 0.9870(2) 0.0812(12) Uani 1 1 d . . .
C10 C 1.0431(2) 0.3159(3) 1.0949(2) 0.0758(11) Uani 1 1 d . . .
H10A H 1.1041 0.3228 1.1068 0.091 Uiso 1 1 calc R . .
H10B H 1.0232 0.3118 1.1311 0.091 Uiso 1 1 calc R . .
C11 C 1.0055(2) 0.4072(3) 1.0600(2) 0.0810(12) Uani 1 1 d . . .
H11A H 1.0235 0.4662 1.0843 0.097 Uiso 1 1 calc R . .
H11B H 1.0265 0.4127 1.0243 0.097 Uiso 1 1 calc R . .
C12 C 0.8673(3) 0.4779(3) 1.05210(19) 0.0741(11) Uani 1 1 d . . .
C13 C 0.7727(3) 0.4629(3) 1.0270(2) 0.0733(11) Uani 1 1 d . . .
C14 C 0.7249(3) 0.4046(4) 1.0540(2) 0.0862(13) Uani 1 1 d . . .
C15 C 0.6385(3) 0.3941(4) 1.0312(3) 0.0948(14) Uani 1 1 d . . .
C16 C 0.6003(3) 0.4426(5) 0.9802(3) 0.1103(18) Uani 1 1 d . . .
C17 C 0.6462(4) 0.5015(5) 0.9524(3) 0.128(2) Uani 1 1 d . . .
C18 C 0.7307(3) 0.5112(4) 0.9757(3) 0.1058(16) Uani 1 1 d . . .
C19 C 1.0705(2) 0.2120(3) 1.01597(19) 0.0737(11) Uani 1 1 d . . .
H19A H 1.1272 0.1898 1.0358 0.088 Uiso 1 1 calc R . .
H19B H 1.0752 0.2764 0.9979 0.088 Uiso 1 1 calc R . .
C20 C 1.0314(2) 0.1389(3) 0.96753(19) 0.0765(11) Uani 1 1 d . . .
H20A H 1.0670 0.1330 0.9398 0.092 Uiso 1 1 calc R . .
H20B H 1.0285 0.0738 0.9854 0.092 Uiso 1 1 calc R . .
C21 C 0.9201(3) 0.1548(3) 0.8766(2) 0.0699(11) Uani 1 1 d . . .
C22 C 0.8346(3) 0.1952(4) 0.84868(19) 0.0836(13) Uani 1 1 d . . .
C23 C 0.7698(3) 0.1294(6) 0.8173(2) 0.1081(17) Uani 1 1 d . . .
C24 C 0.6943(4) 0.1641(8) 0.7877(3) 0.146(3) Uani 1 1 d . . .
C25 C 0.6774(5) 0.2640(9) 0.7860(3) 0.149(3) Uani 1 1 d . . .
C26 C 0.7380(5) 0.3300(7) 0.8161(3) 0.147(3) Uani 1 1 d . . .
C27 C 0.8164(4) 0.2943(5) 0.8467(2) 0.1053(16) Uani 1 1 d . . .
C28 C 0.3876(3) 0.6955(3) 0.77695(19) 0.0820(12) Uani 1 1 d . . .
H28A H 0.4084 0.7113 0.8192 0.098 Uiso 1 1 calc R . .
H28B H 0.3263 0.6945 0.7678 0.098 Uiso 1 1 calc R . .
C29 C 0.4177(3) 0.5929(3) 0.7666(2) 0.0907(14) Uani 1 1 d . . .
H29A H 0.4790 0.5929 0.7746 0.109 Uiso 1 1 calc R . .
H29B H 0.3948 0.5743 0.7249 0.109 Uiso 1 1 calc R . .
C30 C 0.3906(4) 0.5176(4) 0.8066(3) 0.1152(18) Uani 1 1 d . . .
H30A H 0.4152 0.5359 0.8481 0.138 Uiso 1 1 calc R . .
H30B H 0.3296 0.5206 0.7997 0.138 Uiso 1 1 calc R . .
C31 C 0.4153(5) 0.4135(5) 0.7971(3) 0.160(3) Uani 1 1 d . . .
H31A H 0.3848 0.3913 0.7580 0.239 Uiso 1 1 calc R . .
H31B H 0.4022 0.3710 0.8271 0.239 Uiso 1 1 calc R . .
H31C H 0.4750 0.4108 0.8002 0.239 Uiso 1 1 calc R . .
C32 C 0.5090(3) 0.7802(3) 0.75097(19) 0.0792(12) Uani 1 1 d . . .
H32A H 0.5262 0.7184 0.7356 0.095 Uiso 1 1 calc R . .
H32B H 0.5235 0.8342 0.7274 0.095 Uiso 1 1 calc R . .
C33 C 0.5598(3) 0.7925(4) 0.8145(2) 0.1015(15) Uani 1 1 d . . .
H33A H 0.5443 0.7411 0.8395 0.122 Uiso 1 1 calc R . .
H33B H 0.5479 0.8570 0.8297 0.122 Uiso 1 1 calc R . .
C34 C 0.6539(4) 0.7845(7) 0.8170(3) 0.169(3) Uani 1 1 d . . .
H34 H 0.6745 0.7787 0.7830 0.203 Uiso 1 1 calc R . .
C35 C 0.7051(7) 0.7869(8) 0.8743(6) 0.263(6) Uani 1 1 d . . .
H35A H 0.7300 0.8520 0.8824 0.395 Uiso 1 1 calc R . .
H35B H 0.7491 0.7379 0.8782 0.395 Uiso 1 1 calc R . .
H35C H 0.6722 0.7725 0.9023 0.395 Uiso 1 1 calc R . .
C36 C 0.3833(3) 0.8757(4) 0.7617(2) 0.0907(14) Uani 1 1 d . . .
H36A H 0.3222 0.8724 0.7538 0.109 Uiso 1 1 calc R . .
H36B H 0.4057 0.8803 0.8049 0.109 Uiso 1 1 calc R . .
C37 C 0.4059(4) 0.9701(4) 0.7342(3) 0.1179(18) Uani 1 1 d . . .
H37A H 0.3813 0.9691 0.6912 0.142 Uiso 1 1 calc R . .
H37B H 0.4668 0.9750 0.7412 0.142 Uiso 1 1 calc R . .
C38 C 0.3726(5) 1.0600(5) 0.7618(4) 0.151(3) Uani 1 1 d . . .
H38A H 0.3113 1.0565 0.7512 0.181 Uiso 1 1 calc R . .
H38B H 0.3918 1.0546 0.8051 0.181 Uiso 1 1 calc R . .
C39 C 0.3959(6) 1.1531(6) 0.7449(5) 0.209(4) Uani 1 1 d . . .
H39A H 0.4565 1.1585 0.7558 0.313 Uiso 1 1 calc R . .
H39B H 0.3723 1.2041 0.7650 0.313 Uiso 1 1 calc R . .
H39C H 0.3751 1.1610 0.7023 0.313 Uiso 1 1 calc R . .
C40 C 0.3775(3) 0.7624(3) 0.67366(17) 0.0725(11) Uani 1 1 d . . .
H40A H 0.3997 0.8140 0.6523 0.087 Uiso 1 1 calc R . .
H40B H 0.3980 0.6988 0.6628 0.087 Uiso 1 1 calc R . .
C41 C 0.2833(3) 0.7631(4) 0.6521(2) 0.0985(15) Uani 1 1 d . . .
H41A H 0.2616 0.8270 0.6612 0.118 Uiso 1 1 calc R . .
H41B H 0.2598 0.7115 0.6727 0.118 Uiso 1 1 calc R . .
C42 C 0.2564(3) 0.7448(4) 0.5849(2) 0.0994(15) Uani 1 1 d . . .
H42A H 0.2813 0.7960 0.5650 0.119 Uiso 1 1 calc R . .
H42B H 0.2789 0.6809 0.5764 0.119 Uiso 1 1 calc R . .
C43 C 0.1638(4) 0.7448(6) 0.5594(3) 0.170(3) Uani 1 1 d . . .
H43A H 0.1388 0.6921 0.5773 0.256 Uiso 1 1 calc R . .
H43B H 0.1516 0.7346 0.5168 0.256 Uiso 1 1 calc R . .
H43C H 0.1409 0.8078 0.5675 0.256 Uiso 1 1 calc R . .
N1 N 1.02144(17) 0.2236(2) 1.06097(13) 0.0599(8) Uani 1 1 d . . .
N2 N 0.8774(2) 0.1192(2) 1.08544(14) 0.0699(9) Uani 1 1 d . . .
H2 H 0.8688 0.1562 1.0540 0.084 Uiso 1 1 calc R . .
N3 N 0.91410(19) 0.4034(2) 1.04253(15) 0.0723(9) Uani 1 1 d . . .
H3 H 0.8897 0.3505 1.0253 0.087 Uiso 1 1 calc R . .
N4 N 0.9472(2) 0.1689(2) 0.93487(15) 0.0710(9) Uani 1 1 d . . .
H4 H 0.9142 0.1965 0.9539 0.085 Uiso 1 1 calc R . .
N5 N 0.4143(2) 0.7785(2) 0.74081(14) 0.0718(9) Uani 1 1 d . . .
O1 O 0.8229(2) -0.0007(3) 1.13305(17) 0.1306(15) Uani 1 1 d . . .
O2 O 0.8933(2) 0.5567(2) 1.07684(17) 0.1091(11) Uani 1 1 d . . .
O3 O 0.96021(19) 0.1138(2) 0.84524(13) 0.0864(9) Uani 1 1 d . . .
O4 O 0.3224(2) 0.7368(3) 0.07191(17) 0.1204(12) Uani 1 1 d . . .
F1 F 0.6692(2) 0.1263(3) 1.11715(17) 0.1486(13) Uani 1 1 d . . .
F2 F 0.5174(2) 0.1352(3) 1.0387(2) 0.1710(16) Uani 1 1 d . . .
F3 F 0.5028(2) 0.0834(3) 0.9238(2) 0.1718(17) Uani 1 1 d . . .
F4 F 0.6389(2) 0.0226(3) 0.88794(17) 0.1566(14) Uani 1 1 d . . .
F5 F 0.79028(18) 0.0093(2) 0.96740(13) 0.1143(10) Uani 1 1 d . . .
F6 F 0.7621(2) 0.3538(3) 1.10400(15) 0.1355(12) Uani 1 1 d . . .
F7 F 0.5942(2) 0.3349(3) 1.05859(17) 0.1464(13) Uani 1 1 d . . .
F8 F 0.51679(18) 0.4295(3) 0.95703(18) 0.1540(14) Uani 1 1 d . . .
F9 F 0.6074(2) 0.5496(4) 0.9022(2) 0.213(2) Uani 1 1 d . . .
F10 F 0.7744(2) 0.5697(3) 0.94766(18) 0.1652(17) Uani 1 1 d . . .
F11 F 0.7864(2) 0.0320(3) 0.81818(17) 0.1488(13) Uani 1 1 d . . .
F12 F 0.6343(3) 0.1008(5) 0.7585(2) 0.226(3) Uani 1 1 d . . .
F13 F 0.6016(3) 0.2990(6) 0.7575(2) 0.261(3) Uani 1 1 d . . .
F14 F 0.7223(4) 0.4266(5) 0.8155(2) 0.230(3) Uani 1 1 d . . .
F15 F 0.8757(3) 0.3600(2) 0.87407(18) 0.1400(12) Uani 1 1 d . . .
F16 F 0.17391(13) 0.75600(15) 0.01301(9) 0.0713(6) Uani 1 1 d . . .

loop_
_atom_site_aniso_label
_atom_site_aniso_U_11
_atom_site_aniso_U_22
_atom_site_aniso_U_33
_atom_site_aniso_U_23
_atom_site_aniso_U_13
_atom_site_aniso_U_12
C1 0.066(2) 0.071(3) 0.071(3) 0.007(2) 0.006(2) 0.0061(19)
C2 0.085(3) 0.079(3) 0.062(2) 0.008(2) 0.007(2) -0.005(2)
C3 0.084(3) 0.075(3) 0.076(3) 0.014(2) 0.020(2) -0.007(2)
C4 0.070(3) 0.068(3) 0.085(3) 0.007(2) 0.028(2) -0.008(2)
C5 0.092(4) 0.101(4) 0.099(4) 0.002(3) 0.045(3) -0.009(3)
C6 0.066(4) 0.113(4) 0.165(6) 0.000(4) 0.050(4) -0.001(3)
C7 0.063(4) 0.108(4) 0.162(6) 0.001(4) 0.001(4) -0.013(3)
C8 0.089(4) 0.102(4) 0.100(4) -0.021(3) 0.008(3) -0.007(3)
C9 0.066(3) 0.075(3) 0.102(4) -0.011(3) 0.021(3) 0.003(2)
C10 0.059(2) 0.067(3) 0.093(3) -0.007(2) 0.004(2) 0.0002(19)
C11 0.064(3) 0.055(2) 0.119(4) -0.003(2) 0.013(2) 0.0008(19)
C12 0.071(3) 0.064(3) 0.084(3) -0.005(2) 0.012(2) 0.006(2)
C13 0.068(3) 0.064(2) 0.086(3) -0.006(2) 0.017(2) 0.010(2)
C14 0.086(3) 0.086(3) 0.086(3) -0.004(3) 0.023(3) 0.010(3)
C15 0.075(3) 0.104(4) 0.113(4) -0.020(3) 0.039(3) -0.014(3)
C16 0.062(3) 0.123(5) 0.137(5) -0.011(4) 0.007(3) 0.008(3)
C17 0.074(4) 0.127(5) 0.159(6) 0.035(4) -0.013(4) 0.008(3)
C18 0.077(3) 0.097(4) 0.133(5) 0.028(3) 0.006(3) 0.001(3)
C19 0.054(2) 0.081(3) 0.086(3) 0.006(2) 0.017(2) 0.0045(19)
C20 0.069(3) 0.085(3) 0.077(3) 0.003(2) 0.019(2) 0.012(2)
C21 0.070(3) 0.078(3) 0.066(3) 0.000(2) 0.025(2) -0.006(2)
C22 0.071(3) 0.116(4) 0.063(3) 0.004(3) 0.017(2) 0.009(3)
C23 0.085(4) 0.150(6) 0.084(4) -0.005(4) 0.013(3) 0.008(4)
C24 0.087(5) 0.242(9) 0.096(5) -0.020(5) -0.005(4) -0.001(6)
C25 0.094(5) 0.251(11) 0.085(4) 0.014(6) -0.008(4) 0.052(6)
C26 0.148(6) 0.181(8) 0.109(5) 0.033(5) 0.028(5) 0.084(6)
C27 0.097(4) 0.129(5) 0.083(3) 0.011(3) 0.010(3) 0.028(4)
C28 0.084(3) 0.096(3) 0.070(3) 0.000(2) 0.027(2) -0.007(2)
C29 0.111(4) 0.085(3) 0.082(3) -0.005(2) 0.034(3) -0.020(3)
C30 0.119(4) 0.116(5) 0.117(4) 0.024(4) 0.041(3) 0.007(3)
C31 0.238(9) 0.096(5) 0.163(6) 0.014(4) 0.085(6) -0.017(5)
C32 0.073(3) 0.083(3) 0.085(3) -0.012(2) 0.026(2) -0.003(2)
C33 0.089(3) 0.115(4) 0.095(4) -0.027(3) 0.011(3) -0.003(3)
C34 0.083(4) 0.295(11) 0.114(5) -0.048(6) -0.003(4) -0.037(5)
C35 0.169(9) 0.243(12) 0.330(16) -0.037(11) -0.026(10) 0.001(8)
C36 0.094(3) 0.095(4) 0.086(3) -0.025(3) 0.028(3) 0.012(3)
C37 0.141(5) 0.084(4) 0.133(5) -0.020(3) 0.044(4) 0.010(3)
C38 0.144(6) 0.090(4) 0.209(7) -0.031(5) 0.029(5) 0.002(4)
C39 0.197(9) 0.116(6) 0.298(12) -0.055(7) 0.034(8) -0.007(6)
C40 0.081(3) 0.076(3) 0.063(2) -0.004(2) 0.023(2) -0.003(2)
C41 0.081(3) 0.124(4) 0.088(3) -0.011(3) 0.015(3) 0.000(3)
C42 0.097(4) 0.101(4) 0.091(3) 0.003(3) 0.006(3) -0.014(3)
C43 0.099(5) 0.257(9) 0.134(6) -0.011(6) -0.008(4) -0.023(5)
N1 0.0533(17) 0.0557(18) 0.0668(19) 0.0049(15) 0.0081(15) 0.0024(13)
N2 0.071(2) 0.073(2) 0.063(2) 0.0122(16) 0.0118(16) -0.0053(17)
N3 0.061(2) 0.0517(18) 0.099(2) -0.0048(17) 0.0107(17) 0.0071(15)
N4 0.064(2) 0.088(2) 0.064(2) -0.0030(17) 0.0211(16) 0.0038(17)
N5 0.073(2) 0.081(2) 0.066(2) -0.0105(17) 0.0248(17) -0.0017(17)
O1 0.121(3) 0.135(3) 0.121(3) 0.065(3) 0.005(2) -0.036(2)
O2 0.088(2) 0.080(2) 0.148(3) -0.043(2) 0.009(2) 0.0072(17)
O3 0.093(2) 0.101(2) 0.0722(19) -0.0017(16) 0.0349(17) 0.0048(17)
O4 0.105(3) 0.127(3) 0.122(3) -0.011(2) 0.016(2) 0.004(2)
F1 0.150(3) 0.199(4) 0.121(3) -0.005(2) 0.080(2) 0.002(3)
F2 0.093(2) 0.188(4) 0.255(5) 0.007(3) 0.087(3) 0.008(2)
F3 0.080(2) 0.183(4) 0.220(4) 0.006(3) -0.022(2) -0.009(2)
F4 0.147(3) 0.184(4) 0.114(3) -0.049(2) -0.013(2) -0.001(2)
F5 0.097(2) 0.127(2) 0.116(2) -0.0375(18) 0.0222(16) 0.0164(17)
F6 0.122(2) 0.168(3) 0.111(2) 0.038(2) 0.0186(19) -0.014(2)
F7 0.116(2) 0.179(3) 0.156(3) -0.013(3) 0.057(2) -0.041(2)
F8 0.071(2) 0.178(3) 0.197(4) -0.020(3) 0.002(2) -0.0056(19)
F9 0.114(3) 0.232(5) 0.238(5) 0.112(4) -0.054(3) -0.008(3)
F10 0.107(2) 0.183(4) 0.181(3) 0.095(3) -0.010(2) -0.028(2)
F11 0.125(3) 0.158(3) 0.154(3) -0.046(3) 0.018(2) -0.037(3)
F12 0.106(3) 0.381(8) 0.158(4) -0.059(4) -0.024(3) -0.044(4)
F13 0.123(3) 0.496(10) 0.136(3) 0.032(5) -0.017(3) 0.119(5)
F14 0.247(6) 0.238(6) 0.198(5) 0.068(4) 0.044(4) 0.152(5)
F15 0.154(3) 0.095(2) 0.158(3) 0.015(2) 0.015(2) 0.019(2)
F16 0.0652(13) 0.0704(13) 0.0776(14) -0.0015(11) 0.0169(11) 0.0000(10)

loop_
_atom_type_symbol
_atom_type_description
_atom_type_scat_dispersion_real
_atom_type_scat_dispersion_imag
_atom_type_scat_source
C C 0.0033 0.0016 'International Tables Vol C Tables 4.2.6.8 and 6.1.1.4'
H H 0.0000 0.0000 'International Tables Vol C Tables 4.2.6.8 and 6.1.1.4'
N N 0.0061 0.0033 'International Tables Vol C Tables 4.2.6.8 and 6.1.1.4'
O O 0.0106 0.0060 'International Tables Vol C Tables 4.2.6.8 and 6.1.1.4'
F F 0.0171 0.0103 'International Tables Vol C Tables 4.2.6.8 and 6.1.1.4'

loop_
_geom_angle_atom_site_label_1
_geom_angle_atom_site_label_2
_geom_angle_atom_site_label_3
_geom_angle
_geom_angle_site_symmetry_1
_geom_angle_site_symmetry_3
_geom_angle_publ_flag
N1 C1 C2 113.1(3) . . ?
N1 C1 H1A 109.0 . . ?
C2 C1 H1A 109.0 . . ?
N1 C1 H1B 109.0 . . ?
C2 C1 H1B 109.0 . . ?
H1A C1 H1B 107.8 . . ?
N2 C2 C1 111.8(3) . . ?
N2 C2 H2A 109.3 . . ?
C1 C2 H2A 109.3 . . ?
N2 C2 H2B 109.3 . . ?
C1 C2 H2B 109.3 . . ?
H2A C2 H2B 107.9 . . ?
O1 C3 N2 125.7(4) . . ?
O1 C3 C4 118.6(4) . . ?
N2 C3 C4 115.8(4) . . ?
C9 C4 C5 115.8(4) . . ?
C9 C4 C3 124.1(4) . . ?
C5 C4 C3 120.0(4) . . ?
F1 C5 C6 118.1(5) . . ?
F1 C5 C4 119.1(5) . . ?
C6 C5 C4 122.8(5) . . ?
C7 C6 C5 119.4(5) . . ?
C7 C6 F2 120.1(6) . . ?
C5 C6 F2 120.5(7) . . ?
C8 C7 F3 120.1(7) . . ?
C8 C7 C6 120.3(5) . . ?
F3 C7 C6 119.6(7) . . ?
C7 C8 F4 119.9(6) . . ?
C7 C8 C9 119.3(5) . . ?
F4 C8 C9 120.7(5) . . ?
F5 C9 C4 120.1(4) . . ?
F5 C9 C8 117.5(5) . . ?
C4 C9 C8 122.4(5) . . ?
N1 C10 C11 113.1(3) . . ?
N1 C10 H10A 109.0 . . ?
C11 C10 H10A 109.0 . . ?
N1 C10 H10B 109.0 . . ?
C11 C10 H10B 109.0 . . ?
H10A C10 H10B 107.8 . . ?
N3 C11 C10 111.8(3) . . ?
N3 C11 H11A 109.3 . . ?
C10 C11 H11A 109.3 . . ?
N3 C11 H11B 109.3 . . ?
C10 C11 H11B 109.3 . . ?
H11A C11 H11B 107.9 . . ?
O2 C12 N3 126.0(4) . . ?
O2 C12 C13 119.3(4) . . ?
N3 C12 C13 114.6(4) . . ?
C14 C13 C18 116.5(4) . . ?
C14 C13 C12 123.2(4) . . ?
C18 C13 C12 120.3(4) . . ?
F6 C14 C13 119.6(4) . . ?
F6 C14 C15 118.1(5) . . ?
C13 C14 C15 122.2(5) . . ?
F7 C15 C16 120.7(5) . . ?
F7 C15 C14 120.3(6) . . ?
C16 C15 C14 119.0(5) . . ?
F8 C16 C15 118.9(6) . . ?
F8 C16 C17 121.0(6) . . ?
C15 C16 C17 120.2(5) . . ?
F9 C17 C18 120.7(6) . . ?
F9 C17 C16 119.5(5) . . ?
C18 C17 C16 119.8(6) . . ?
F10 C18 C17 118.8(5) . . ?
F10 C18 C13 119.0(4) . . ?
C17 C18 C13 122.3(6) . . ?
N1 C19 C20 112.8(3) . . ?
N1 C19 H19A 109.0 . . ?
C20 C19 H19A 109.0 . . ?
N1 C19 H19B 109.0 . . ?
C20 C19 H19B 109.0 . . ?
H19A C19 H19B 107.8 . . ?
N4 C20 C19 112.0(3) . . ?
N4 C20 H20A 109.2 . . ?
C19 C20 H20A 109.2 . . ?
N4 C20 H20B 109.2 . . ?
C19 C20 H20B 109.2 . . ?
H20A C20 H20B 107.9 . . ?
O3 C21 N4 125.1(4) . . ?
O3 C21 C22 119.6(4) . . ?
N4 C21 C22 115.2(4) . . ?
C27 C22 C23 117.3(5) . . ?
C27 C22 C21 123.0(5) . . ?
C23 C22 C21 119.4(5) . . ?
F11 C23 C24 120.5(7) . . ?
F11 C23 C22 118.4(5) . . ?
C24 C23 C22 121.1(7) . . ?
C23 C24 F12 120.0(9) . . ?
C23 C24 C25 120.7(8) . . ?
F12 C24 C25 119.2(8) . . ?
F13 C25 C24 121.1(10) . . ?
F13 C25 C26 118.9(10) . . ?
C24 C25 C26 120.0(7) . . ?
F14 C26 C25 120.8(8) . . ?
F14 C26 C27 119.8(9) . . ?
C25 C26 C27 119.4(8) . . ?
F15 C27 C22 119.9(5) . . ?
F15 C27 C26 118.7(7) . . ?
C22 C27 C26 121.4(7) . . ?
C29 C28 N5 115.6(3) . . ?
C29 C28 H28A 108.4 . . ?
N5 C28 H28A 108.4 . . ?
C29 C28 H28B 108.4 . . ?
N5 C28 H28B 108.4 . . ?
H28A C28 H28B 107.4 . . ?
C28 C29 C30 110.9(4) . . ?
C28 C29 H29A 109.5 . . ?
C30 C29 H29A 109.5 . . ?
C28 C29 H29B 109.5 . . ?
C30 C29 H29B 109.5 . . ?
H29A C29 H29B 108.1 . . ?
C31 C30 C29 113.9(5) . . ?
C31 C30 H30A 108.8 . . ?
C29 C30 H30A 108.8 . . ?
C31 C30 H30B 108.8 . . ?
C29 C30 H30B 108.8 . . ?
H30A C30 H30B 107.7 . . ?
C30 C31 H31A 109.5 . . ?
C30 C31 H31B 109.5 . . ?
H31A C31 H31B 109.5 . . ?
C30 C31 H31C 109.5 . . ?
H31A C31 H31C 109.5 . . ?
H31B C31 H31C 109.5 . . ?
C33 C32 N5 116.5(4) . . ?
C33 C32 H32A 108.2 . . ?
N5 C32 H32A 108.2 . . ?
C33 C32 H32B 108.2 . . ?
N5 C32 H32B 108.2 . . ?
H32A C32 H32B 107.3 . . ?
C32 C33 C34 109.4(4) . . ?
C32 C33 H33A 109.8 . . ?
C34 C33 H33A 109.8 . . ?
C32 C33 H33B 109.8 . . ?
C34 C33 H33B 109.8 . . ?
H33A C33 H33B 108.2 . . ?
C35 C34 C33 113.4(8) . . ?
C35 C34 H34 123.3 . . ?
C33 C34 H34 123.3 . . ?
C34 C35 H35A 109.5 . . ?
C34 C35 H35B 109.5 . . ?
H35A C35 H35B 109.5 . . ?
C34 C35 H35C 109.5 . . ?
H35A C35 H35C 109.5 . . ?
H35B C35 H35C 109.5 . . ?
C37 C36 N5 116.8(4) . . ?
C37 C36 H36A 108.1 . . ?
N5 C36 H36A 108.1 . . ?
C37 C36 H36B 108.1 . . ?
N5 C36 H36B 108.1 . . ?
H36A C36 H36B 107.3 . . ?
C36 C37 C38 109.7(5) . . ?
C36 C37 H37A 109.7 . . ?
C38 C37 H37A 109.7 . . ?
C36 C37 H37B 109.7 . . ?
C38 C37 H37B 109.7 . . ?
H37A C37 H37B 108.2 . . ?
C39 C38 C37 116.2(7) . . ?
C39 C38 H38A 108.2 . . ?
C37 C38 H38A 108.2 . . ?
C39 C38 H38B 108.2 . . ?
C37 C38 H38B 108.2 . . ?
H38A C38 H38B 107.4 . . ?
C38 C39 H39A 109.5 . . ?
C38 C39 H39B 109.5 . . ?
H39A C39 H39B 109.5 . . ?
C38 C39 H39C 109.5 . . ?
H39A C39 H39C 109.5 . . ?
H39B C39 H39C 109.5 . . ?
C41 C40 N5 116.3(3) . . ?
C41 C40 H40A 108.2 . . ?
N5 C40 H40A 108.2 . . ?
C41 C40 H40B 108.2 . . ?
N5 C40 H40B 108.2 . . ?
H40A C40 H40B 107.4 . . ?
C40 C41 C42 110.2(4) . . ?
C40 C41 H41A 109.6 . . ?
C42 C41 H41A 109.6 . . ?
C40 C41 H41B 109.6 . . ?
C42 C41 H41B 109.6 . . ?
H41A C41 H41B 108.1 . . ?
C43 C42 C41 114.1(5) . . ?
C43 C42 H42A 108.7 . . ?
C41 C42 H42A 108.7 . . ?
C43 C42 H42B 108.7 . . ?
C41 C42 H42B 108.7 . . ?
H42A C42 H42B 107.6 . . ?
C42 C43 H43A 109.5 . . ?
C42 C43 H43B 109.5 . . ?
H43A C43 H43B 109.5 . . ?
C42 C43 H43C 109.5 . . ?
H43A C43 H43C 109.5 . . ?
H43B C43 H43C 109.5 . . ?
C10 N1 C1 111.5(3) . . ?
C10 N1 C19 111.5(3) . . ?
C1 N1 C19 111.7(3) . . ?
C3 N2 C2 121.8(3) . . ?
C3 N2 H2 119.1 . . ?
C2 N2 H2 119.1 . . ?
C12 N3 C11 122.1(3) . . ?
C12 N3 H3 118.9 . . ?
C11 N3 H3 118.9 . . ?
C21 N4 C20 121.4(3) . . ?
C21 N4 H4 119.3 . . ?
C20 N4 H4 119.3 . . ?
C32 N5 C28 110.6(3) . . ?
C32 N5 C36 110.5(3) . . ?
C28 N5 C36 106.8(3) . . ?
C32 N5 C40 106.5(3) . . ?
C28 N5 C40 111.0(3) . . ?
C36 N5 C40 111.5(3) . . ?

loop_
_geom_bond_atom_site_label_1
_geom_bond_atom_site_label_2
_geom_bond_distance
_geom_bond_site_symmetry_2
_geom_bond_publ_flag
C1 N1 1.471(5) . ?
C1 C2 1.499(6) . ?
C1 H1A 0.9700 . ?
C1 H1B 0.9700 . ?
C2 N2 1.456(5) . ?
C2 H2A 0.9700 . ?
C2 H2B 0.9700 . ?
C3 O1 1.221(5) . ?
C3 N2 1.309(5) . ?
C3 C4 1.508(6) . ?
C4 C9 1.353(6) . ?
C4 C5 1.369(6) . ?
C5 F1 1.331(6) . ?
C5 C6 1.358(8) . ?
C6 C7 1.345(8) . ?
C6 F2 1.360(6) . ?
C7 C8 1.342(8) . ?
C7 F3 1.344(6) . ?
C8 F4 1.344(6) . ?
C8 C9 1.376(7) . ?
C9 F5 1.346(5) . ?
C10 N1 1.457(5) . ?
C10 C11 1.506(6) . ?
C10 H10A 0.9700 . ?
C10 H10B 0.9700 . ?
C11 N3 1.446(5) . ?
C11 H11A 0.9700 . ?
C11 H11B 0.9700 . ?
C12 O2 1.223(5) . ?
C12 N3 1.309(5) . ?
C12 C13 1.521(6) . ?
C13 C14 1.362(6) . ?
C13 C18 1.369(6) . ?
C14 F6 1.343(5) . ?
C14 C15 1.382(7) . ?
C15 F7 1.335(6) . ?
C15 C16 1.350(7) . ?
C16 F8 1.344(6) . ?
C16 C17 1.357(8) . ?
C17 F9 1.334(7) . ?
C17 C18 1.356(7) . ?
C18 F10 1.332(6) . ?
C19 N1 1.471(5) . ?
C19 C20 1.501(6) . ?
C19 H19A 0.9700 . ?
C19 H19B 0.9700 . ?
C20 N4 1.447(5) . ?
C20 H20A 0.9700 . ?
C20 H20B 0.9700 . ?
C21 O3 1.222(5) . ?
C21 N4 1.317(5) . ?
C21 C22 1.484(6) . ?
C22 C27 1.359(7) . ?
C22 C23 1.426(8) . ?
C23 F11 1.332(7) . ?
C23 C24 1.332(9) . ?
C24 F12 1.340(8) . ?
C24 C25 1.365(11) . ?
C25 F13 1.331(7) . ?
C25 C26 1.376(11) . ?
C26 F14 1.319(9) . ?
C26 C27 1.382(9) . ?
C27 F15 1.341(7) . ?
C28 C29 1.499(6) . ?
C28 N5 1.517(5) . ?
C28 H28A 0.9700 . ?
C28 H28B 0.9700 . ?
C29 C30 1.507(7) . ?
C29 H29A 0.9700 . ?
C29 H29B 0.9700 . ?
C30 C31 1.484(8) . ?
C30 H30A 0.9700 . ?
C30 H30B 0.9700 . ?
C31 H31A 0.9600 . ?
C31 H31B 0.9600 . ?
C31 H31C 0.9600 . ?
C32 C33 1.497(6) . ?
C32 N5 1.506(5) . ?
C32 H32A 0.9700 . ?
C32 H32B 0.9700 . ?
C33 C34 1.529(8) . ?
C33 H33A 0.9700 . ?
C33 H33B 0.9700 . ?
C34 C35 1.373(12) . ?
C34 H34 0.9300 . ?
C35 H35A 0.9600 . ?
C35 H35B 0.9600 . ?
C35 H35C 0.9600 . ?
C36 C37 1.502(7) . ?
C36 N5 1.519(5) . ?
C36 H36A 0.9700 . ?
C36 H36B 0.9700 . ?
C37 C38 1.524(8) . ?
C37 H37A 0.9700 . ?
C37 H37B 0.9700 . ?
C38 C39 1.388(10) . ?
C38 H38A 0.9700 . ?
C38 H38B 0.9700 . ?
C39 H39A 0.9600 . ?
C39 H39B 0.9600 . ?
C39 H39C 0.9600 . ?
C40 C41 1.493(6) . ?
C40 N5 1.526(5) . ?
C40 H40A 0.9700 . ?
C40 H40B 0.9700 . ?
C41 C42 1.518(6) . ?
C41 H41A 0.9700 . ?
C41 H41B 0.9700 . ?
C42 C43 1.478(8) . ?
C42 H42A 0.9700 . ?
C42 H42B 0.9700 . ?
C43 H43A 0.9600 . ?
C43 H43B 0.9600 . ?
C43 H43C 0.9600 . ?
N2 H2 0.8600 . ?
N3 H3 0.8600 . ?
N4 H4 0.8600 . ?

loop_
_geom_hbond_atom_site_label_D
_geom_hbond_atom_site_label_H
_geom_hbond_atom_site_label_A
_geom_hbond_distance_DH
_geom_hbond_distance_HA
_geom_hbond_distance_DA
_geom_hbond_angle_DHA
_geom_hbond_site_symmetry_A
N2 H2 F16 0.86 1.93 2.771(4) 167.7 3_666
N3 H3 F16 0.86 1.85 2.707(4) 173.8 3_666
N4 H4 F16 0.86 1.90 2.753(4) 169.9 3_666
C29 H29B O1 0.97 2.36 3.313(6) 167.0 4_565
C32 H32A O3 0.97 2.38 3.271(5) 151.6 2_656
C36 H36B F1 0.97 2.42 3.121(6) 129.0 3_667
C39 H39C F6 0.96 2.54 3.425(11) 153.2 4_575
C40 H40A O2 0.97 2.44 3.348(5) 156.1 4_575

loop_
_cod_related_entry_id
_cod_related_entry_database
_cod_related_entry_code
1 ChemSpider 30653271
